data_4135618
loop_
_publ_author_name
'Zhu, Guohao'
'Gao, Wen-Chao'
'Jiang, Xuefeng'

_publ_section_title
;
 Rh(I)-Catalyzed Carbene Migration/Carbonylation/Cyclization:
 Straightforward Construction of Fully Substituted Aryne Precursors.
;
_journal_issue 3
_journal_name_full 'Journal of the American Chemical Society'
_journal_page_first 1334
_journal_page_last 1340
_journal_paper_doi 10.1021/jacs.0c13012
_journal_volume 143
_journal_year 2021
_chemical_formula_moiety 'C34 H36 N2 O6 S2 Si'
_chemical_formula_sum 'C34 H36 N2 O6 S2 Si'
_chemical_formula_weight 660.86
_space_group_crystal_system triclinic
_space_group_IT_number 2
_space_group_name_Hall '-P 1'
_space_group_name_H-M_alt 'P -1'
_atom_sites_solution_hydrogens geom
_atom_sites_solution_primary dual
_audit_creation_date 2019-10-10
_audit_creation_method
;
Olex2 1.2
(compiled 2018.05.29 svn.r3508 for OlexSys, GUI svn.r5506)
;
_cell_angle_alpha 103.4620(10)
_cell_angle_beta 90.2360(10)
_cell_angle_gamma 104.924(2)
_cell_formula_units_Z 2
_cell_length_a 6.86330(10)
_cell_length_b 11.6049(2)
_cell_length_c 24.2941(4)
_cell_measurement_reflns_used 23018
_cell_measurement_temperature 100.00(10)
_cell_measurement_theta_max 74.3670
_cell_measurement_theta_min 4.8080
_cell_volume 1814.10(5)
_computing_cell_refinement 'CrysAlisPro 1.171.39.32a (Rigaku OD, 2017)'
_computing_data_collection 'CrysAlisPro 1.171.39.32a (Rigaku OD, 2017)'
_computing_data_reduction 'CrysAlisPro 1.171.39.32a (Rigaku OD, 2017)'
_computing_molecular_graphics 'Olex2 (Dolomanov et al., 2009)'
_computing_publication_material 'Olex2 (Dolomanov et al., 2009)'
_computing_structure_refinement 'ShelXL (Sheldrick, 2015)'
_computing_structure_solution 'ShelXT (Sheldrick, 2015)'
_diffrn_ambient_environment N~2~
_diffrn_ambient_temperature 100.00(10)
_diffrn_detector 'CCD plate'
_diffrn_measured_fraction_theta_full 0.992
_diffrn_measured_fraction_theta_max 0.979
_diffrn_measurement_details
;
List of Runs (angles in degrees, time in seconds):

  # Type    Start    End  Width  t~exp~   \w     \q     \k     \f   Frames
--------------------------------------------------------------------------
  1  \w      6.00  82.00   1.00    1.00    --    0.00  82.00 120.00   76
  2  \w    -12.00  30.00   1.00    1.00    --    0.00  38.00 150.00   42
  3  \w    -23.00  79.00   1.00    1.00    --    0.00  19.00 -60.00  102
  4  \w    -31.00  -6.00   1.00    1.00    --    0.00  82.00 120.00   25
  5  \w     58.00  84.00   1.00    1.00    --    0.00  57.00  90.00   26
  6  \w    -29.00  14.00   1.00    1.00    --    0.00  77.00-120.00   43
  7  \w     43.00  80.00   1.00    1.00    --    0.00  38.00   0.00   37
  8  \w    -14.00  22.00   1.00    1.00    --    0.00  38.00  30.00   36
  9  \w     20.00  62.00   1.00    1.00    --    0.00  77.00-120.00   42
 10  \w    -75.00 -32.00   1.00    1.00    --    0.00 -57.00 120.00   43
 11  \w     36.00  80.00   1.00    1.00    --    0.00  38.00 150.00   44
 12  \w    -19.00  27.00   1.00    1.00    --    0.00  38.00   0.00   46
 13  \w    -22.00  53.00   1.00    1.00    --    0.00  57.00  90.00   75
 14  \w     43.00  71.00   1.00    1.00    --    0.00  38.00  30.00   28
 15  \w     -9.00  20.00   1.00    1.00    --    0.00 -57.00 120.00   29
 16  \w     41.00 120.00   1.00    1.00    --   95.80 -61.00 -30.00   79
 17  \w     10.00  37.00   1.00    1.00    --   95.80 -61.00 -30.00   27
 18  \w     63.00  90.00   1.00    1.00    --   95.80  82.00   4.95   27
 19  \w    145.00 185.00   1.00    1.00    --   95.80  71.00  48.22   40
 20  \w     67.00  93.00   1.00    1.00    --   95.80  71.00  48.22   26
 21  \w     70.00 175.00   1.00    1.00    --   95.80  66.00-171.40  105
 22  \w    112.00 170.00   1.00    1.00    --   95.80  82.00-134.00   58
 23  \w     71.00  96.00   1.00    1.00    --   95.80  61.00   0.00   25
 24  \w     65.00  91.00   1.00    1.00    --   95.80  77.00 -90.00   26
 25  \w     28.00  54.00   1.00    1.00    --   95.80 -82.00  90.00   26
 26  \w     58.00 116.00   1.00    1.00    --   95.80 -82.00  90.00   58
 27  \w     63.00  88.00   1.00    1.00    --   95.80  82.00 150.00   25
 28  \w    106.00 132.00   1.00    1.00    --   95.80  82.00 150.00   26
 29  \w      6.00 124.00   1.00    1.00    --   95.80 -82.00 -90.00  118
 30  \w     63.00  89.00   1.00    1.00    --   95.80  82.00-150.00   26
 31  \w     63.00  89.00   1.00    1.00    --   95.80  82.00  60.00   26
 32  \w     65.00 139.00   1.00    1.00    --   95.80  77.00-150.00   74
 33  \w     68.00 167.00   1.00    1.00    --   95.80  68.00 150.64   99
 34  \w     65.00  92.00   1.00    1.00    --   95.80  77.00  90.00   27
 35  \w     61.00 123.00   1.00    1.00    --   95.80 -82.00 -30.00   62
 36  \w     64.00  89.00   1.00    1.00    --   95.80  80.00-165.94   25
 37  \w     65.00  91.00   1.00    1.00    --   95.80  76.00 114.43   26
 38  \w     71.00 183.00   1.00    1.00    --   95.80  61.00 120.00  112
 39  \w      8.00 110.00   1.00    1.00    --   95.80 -61.00 150.00  102
 40  \w     65.00  91.00   1.00    1.00    --   95.80  77.00-180.00   26
 41  \w     63.00  95.00   1.00    1.00    --   95.80  82.00 -60.00   32
 42  \w     71.00  96.00   1.00    1.00    --   95.80  61.00 -60.00   25
 43  \w     12.00  51.00   1.00    1.00    --   95.80 -82.00 -30.00   39
 44  \w     63.00  88.00   1.00    1.00    --   95.80  82.00 -30.00   25
 45  \w     65.00  90.00   1.00    1.00    --   95.80  77.00   0.00   25
 46  \w     75.00 109.00   1.00    1.00    --   95.80  45.00 -60.00   34
 47  \w    119.00 148.00   1.00    1.00    --   95.80  45.00 -60.00   29
 48  \w     75.00 140.00   1.00    1.00    --   95.80  45.00 120.00   65
 49  \w     65.00  90.00   1.00    1.00    --   95.80  82.00 -90.00   25
 50  \w     77.00 116.00   1.00    1.00    --   95.80  45.00 -30.00   39
 51  \w     76.00 162.00   1.00    1.00    --   95.80  45.00  30.00   86
 52  \w     75.00 178.00   1.00    1.00    --   95.80  45.00  60.00  103
 53  \w    119.00 184.00   1.00    1.00    --   95.80  82.00-120.00   65
 54  \w    113.00 138.00   1.00    1.00    --   95.80  77.00 -60.00   25
 55  \w    133.00 159.00   1.00    1.00    --   95.80  69.00 -20.07   26
 56  \w     63.00  88.00   1.00    1.00    --   95.80  82.00-120.00   25
 57  \w     65.00 116.00   1.00    1.00    --   95.80  77.00  60.00   51
 58  \w     65.00  91.00   1.00    1.00    --   95.80  77.00 120.00   26
 59  \w     65.00  90.00   1.00    1.00    --   95.80  77.00 -60.00   25
 60  \w     71.00 145.00   1.00    1.00    --   95.80  61.00-180.00   74
 61  \w     75.00 178.00   1.00    1.00    --   95.80  45.00   0.00  103
 62  \w     65.00  90.00   1.00    1.00    --   95.80  77.00  30.00   25
 63  \w     21.00 117.00   1.00    1.00    --   95.80 -82.00 150.00   96
 64  \w     68.00  93.00   1.00    1.00    --   95.80  69.00 -20.07   25
 65  \w     68.00  94.00   1.00    1.00    --   95.80  70.00-159.73   26
 66  \w     63.00  99.00   1.00    1.00    --   95.80  82.00-134.00   36
 67  \w     75.00 101.00   1.00    1.00    --   95.80  47.00 -75.73   26
;
_diffrn_measurement_device 'four-circle diffractometer'
_diffrn_measurement_device_type 'XtaLAB AFC12 (RINC): Kappa dual home/near'
_diffrn_measurement_method '\w scans'
_diffrn_orient_matrix_type 'CrysAlisPro convention (1999,Acta A55,543-557)'
_diffrn_orient_matrix_UB_11 0.0067533000
_diffrn_orient_matrix_UB_12 -0.0649449000
_diffrn_orient_matrix_UB_13 0.0482533000
_diffrn_orient_matrix_UB_21 -0.0537996000
_diffrn_orient_matrix_UB_22 -0.1253530000
_diffrn_orient_matrix_UB_23 -0.0434904000
_diffrn_orient_matrix_UB_31 0.2264415000
_diffrn_orient_matrix_UB_32 0.0108544000
_diffrn_orient_matrix_UB_33 -0.0071897000
_diffrn_radiation_monochromator graphite
_diffrn_radiation_probe x-ray
_diffrn_radiation_type CuK\a
_diffrn_radiation_wavelength 1.54184
_diffrn_reflns_av_R_equivalents 0.0484
_diffrn_reflns_av_unetI/netI 0.0311
_diffrn_reflns_Laue_measured_fraction_full 0.992
_diffrn_reflns_Laue_measured_fraction_max 0.979
_diffrn_reflns_limit_h_max 8
_diffrn_reflns_limit_h_min -8
_diffrn_reflns_limit_k_max 14
_diffrn_reflns_limit_k_min -14
_diffrn_reflns_limit_l_max 30
_diffrn_reflns_limit_l_min -30
_diffrn_reflns_number 43298
_diffrn_reflns_point_group_measured_fraction_full 0.992
_diffrn_reflns_point_group_measured_fraction_max 0.979
_diffrn_reflns_theta_full 67.684
_diffrn_reflns_theta_max 74.471
_diffrn_reflns_theta_min 3.750
_diffrn_source 'fine-focus sealed X-ray tube'
_diffrn_source_type 'Enhance (Cu) X-ray Source'
_exptl_absorpt_coefficient_mu 2.002
_exptl_absorpt_correction_T_max 1.00000
_exptl_absorpt_correction_T_min 0.33462
_exptl_absorpt_correction_type multi-scan
_exptl_absorpt_process_details
;
CrysAlisPro 1.171.39.32a (Rigaku Oxford Diffraction, 2017)
Empirical absorption correction using spherical harmonics,
 implemented in SCALE3 ABSPACK scaling algorithm.
;
_exptl_crystal_colour 'clear light colourless'
_exptl_crystal_colour_lustre clear
_exptl_crystal_colour_modifier light
_exptl_crystal_colour_primary colourless
_exptl_crystal_density_diffrn 1.210
_exptl_crystal_description block
_exptl_crystal_F_000 696
_exptl_crystal_size_max 0.42
_exptl_crystal_size_mid 0.16
_exptl_crystal_size_min 0.12
_refine_diff_density_max 0.276
_refine_diff_density_min -0.438
_refine_diff_density_rms 0.049
_refine_ls_extinction_method none
_refine_ls_goodness_of_fit_ref 1.050
_refine_ls_hydrogen_treatment constr
_refine_ls_matrix_type full
_refine_ls_number_parameters 414
_refine_ls_number_reflns 7293
_refine_ls_number_restraints 0
_refine_ls_restrained_S_all 1.050
_refine_ls_R_factor_all 0.0365
_refine_ls_R_factor_gt 0.0345
_refine_ls_shift/su_max 0.001
_refine_ls_shift/su_mean 0.000
_refine_ls_structure_factor_coef Fsqd
_refine_ls_weighting_details 'w=1/[\s^2^(Fo^2^)+(0.0374P)^2^+0.9339P] where P=(Fo^2^+2Fc^2^)/3'
_refine_ls_weighting_scheme calc
_refine_ls_wR_factor_gt 0.0883
_refine_ls_wR_factor_ref 0.0895
_reflns_Friedel_coverage 0.000
_reflns_number_gt 6762
_reflns_number_total 7293
_reflns_threshold_expression 'I > 2\s(I)'
_cod_data_source_file ja0c13012_si_003.cif
_cod_data_source_block exp_1010
_cod_database_code 4135618
_shelx_shelxl_version_number 2016/6
_shelx_space_group_comment
;
The symmetry employed for this shelxl refinement is uniquely defined
by the following loop, which should always be used as a source of
symmetry information in preference to the above space-group names.
They are only intended as comments.
;
_reflns_odcompleteness_completeness 99.54
_reflns_odcompleteness_iscentric 1
_reflns_odcompleteness_theta 66.97
_olex2_refinement_description
;
1. Fixed Uiso
 At 1.2 times of:
  All C(H) groups, All C(H,H) groups
 At 1.5 times of:
  All C(H,H,H) groups, All O(H) groups
2.a Secondary CH2 refined with riding coordinates:
 C5(H5A,H5B)
2.b Aromatic/amide H refined with riding coordinates:
 C10(H10), C11(H11), C12(H12), C13(H13), C16(H16), C17(H17), C19(H19),
 C20(H20), C23(H23), C24(H24), C26(H26), C27(H27)
2.c Idealised Me refined as rotating group:
 C21(H21A,H21B,H21C), C28(H28A,H28B,H28C), C29(H29A,H29B,H29C), C30(H30A,H30B,
 H30C), C32(H32A,H32B,H32C), C33(H33A,H33B,H33C), C34(H34A,H34B,H34C)
2.d Idealised tetrahedral OH refined as rotating group:
 O6(H6)
;
_olex2_submission_special_instructions 'No special instructions were received'
_oxdiff_exptl_absorpt_empirical_details
;
Empirical correction (ABSPACK) includes:
- Absorption correction using spherical harmonics
- Frame scaling
;
_oxdiff_exptl_absorpt_empirical_full_max 2.098
_oxdiff_exptl_absorpt_empirical_full_min 0.432

loop_
_space_group_symop_operation_xyz
'x, y, z'
'-x, -y, -z'

loop_
_atom_site_label
_atom_site_type_symbol
_atom_site_fract_x
_atom_site_fract_y
_atom_site_fract_z
_atom_site_U_iso_or_equiv
_atom_site_adp_type
_atom_site_occupancy
_atom_site_site_symmetry_order
_atom_site_calc_flag
_atom_site_refinement_flags_posn
_atom_site_refinement_flags_adp
_atom_site_refinement_flags_occupancy
_atom_site_disorder_assembly
_atom_site_disorder_group
S1 S -0.07993(5) 0.35480(3) 0.11787(2) 0.01994(9) Uani 1 1 d . . . . .
S2 S 0.70456(6) 1.00896(3) 0.36093(2) 0.02246(9) Uani 1 1 d . . . . .
Si1 Si 0.70183(6) 0.74923(3) 0.10773(2) 0.01731(9) Uani 1 1 d . . . . .
O1 O 0.02440(16) 0.35962(9) 0.06703(4) 0.0246(2) Uani 1 1 d . . . . .
O2 O -0.29302(16) 0.30269(9) 0.11329(5) 0.0262(2) Uani 1 1 d . . . . .
O3 O 0.88976(18) 1.06486(10) 0.33941(4) 0.0299(3) Uani 1 1 d . . . . .
O4 O 0.56895(19) 1.08012(10) 0.38298(5) 0.0313(3) Uani 1 1 d . . . . .
O5 O 0.29980(16) 0.82176(10) 0.34989(4) 0.0265(2) Uani 1 1 d . . . . .
O6 O 0.30645(17) 0.56632(10) 0.07985(4) 0.0252(2) Uani 1 1 d . . . . .
H6 H 0.209399 0.505575 0.071364 0.038 Uiso 1 1 calc GR . . . .
N1 N -0.04020(18) 0.50127(10) 0.15560(5) 0.0197(2) Uani 1 1 d . . . . .
N2 N 0.58459(19) 0.89827(11) 0.30569(5) 0.0211(3) Uani 1 1 d . . . . .
C1 C 0.1611(2) 0.58203(12) 0.17151(6) 0.0180(3) Uani 1 1 d . . . . .
C2 C 0.3183(2) 0.61509(12) 0.13611(6) 0.0183(3) Uani 1 1 d . . . . .
C3 C 0.4963(2) 0.70823(12) 0.15827(6) 0.0178(3) Uani 1 1 d . . . . .
C4 C 0.5036(2) 0.76704(12) 0.21592(6) 0.0176(3) Uani 1 1 d . . . . .
C5 C 0.6728(2) 0.86990(13) 0.25068(6) 0.0204(3) Uani 1 1 d . . . . .
H5A H 0.793582 0.842802 0.254321 0.024 Uiso 1 1 calc R . . . .
H5B H 0.705235 0.940425 0.234138 0.024 Uiso 1 1 calc R . . . .
C6 C 0.3941(2) 0.81944(13) 0.30761(6) 0.0205(3) Uani 1 1 d . . . . .
C7 C 0.3452(2) 0.73875(13) 0.25036(6) 0.0187(3) Uani 1 1 d . . . . .
C8 C 0.1698(2) 0.64615(12) 0.22826(6) 0.0178(3) Uani 1 1 d . . . . .
C9 C -0.0283(2) 0.60808(13) 0.24961(6) 0.0197(3) Uani 1 1 d . . . . .
C10 C -0.1087(2) 0.64578(14) 0.30154(6) 0.0234(3) Uani 1 1 d . . . . .
H10 H -0.026812 0.702235 0.331687 0.028 Uiso 1 1 calc R . . . .
C11 C -0.3116(2) 0.59773(14) 0.30725(7) 0.0274(3) Uani 1 1 d . . . . .
H11 H -0.366259 0.621450 0.341693 0.033 Uiso 1 1 calc R . . . .
C12 C -0.4360(2) 0.51380(14) 0.26185(7) 0.0271(3) Uani 1 1 d . . . . .
H12 H -0.572368 0.482753 0.266556 0.033 Uiso 1 1 calc R . . . .
C13 C -0.3594(2) 0.47610(14) 0.20993(7) 0.0254(3) Uani 1 1 d . . . . .
H13 H -0.442590 0.421325 0.179576 0.030 Uiso 1 1 calc R . . . .
C14 C -0.1544(2) 0.52291(13) 0.20479(6) 0.0207(3) Uani 1 1 d . . . . .
C15 C 0.0381(2) 0.28155(12) 0.15821(6) 0.0202(3) Uani 1 1 d . . . . .
C16 C -0.0404(3) 0.26187(14) 0.20888(7) 0.0279(3) Uani 1 1 d . . . . .
H16 H -0.154189 0.287091 0.221272 0.034 Uiso 1 1 calc R . . . .
C17 C 0.0534(3) 0.20416(15) 0.24061(7) 0.0307(4) Uani 1 1 d . . . . .
H17 H 0.002854 0.191830 0.274850 0.037 Uiso 1 1 calc R . . . .
C18 C 0.2215(2) 0.16433(14) 0.22223(7) 0.0281(3) Uani 1 1 d . . . . .
C19 C 0.2955(2) 0.18446(14) 0.17132(7) 0.0289(3) Uani 1 1 d . . . . .
H19 H 0.407929 0.158041 0.158576 0.035 Uiso 1 1 calc R . . . .
C20 C 0.2056(2) 0.24310(13) 0.13896(7) 0.0252(3) Uani 1 1 d . . . . .
H20 H 0.257118 0.256326 0.104942 0.030 Uiso 1 1 calc R . . . .
C21 C 0.3224(3) 0.10067(19) 0.25695(9) 0.0431(5) Uani 1 1 d . . . . .
H21A H 0.252732 0.095206 0.290817 0.065 Uiso 1 1 calc GR . . . .
H21B H 0.460577 0.146849 0.266977 0.065 Uiso 1 1 calc GR . . . .
H21C H 0.317894 0.019533 0.235094 0.065 Uiso 1 1 calc GR . . . .
C22 C 0.7574(2) 0.93407(13) 0.41167(6) 0.0220(3) Uani 1 1 d . . . . .
C23 C 0.9418(2) 0.90637(14) 0.41285(6) 0.0266(3) Uani 1 1 d . . . . .
H23 H 1.037779 0.928976 0.387698 0.032 Uiso 1 1 calc R . . . .
C24 C 0.9805(3) 0.84444(15) 0.45216(7) 0.0309(4) Uani 1 1 d . . . . .
H24 H 1.102983 0.824182 0.452724 0.037 Uiso 1 1 calc R . . . .
C25 C 0.8413(3) 0.81191(15) 0.49068(7) 0.0317(4) Uani 1 1 d . . . . .
C26 C 0.6600(3) 0.84408(17) 0.48959(7) 0.0353(4) Uani 1 1 d . . . . .
H26 H 0.566539 0.824725 0.515859 0.042 Uiso 1 1 calc R . . . .
C27 C 0.6156(3) 0.90440(16) 0.45015(7) 0.0298(3) Uani 1 1 d . . . . .
H27 H 0.493103 0.924604 0.449501 0.036 Uiso 1 1 calc R . . . .
C28 C 0.8843(3) 0.74255(18) 0.53249(8) 0.0449(5) Uani 1 1 d . . . . .
H28A H 0.812646 0.657354 0.519545 0.067 Uiso 1 1 calc GR . . . .
H28B H 0.840810 0.775838 0.568862 0.067 Uiso 1 1 calc GR . . . .
H28C H 1.026749 0.750227 0.535719 0.067 Uiso 1 1 calc GR . . . .
C29 C 0.7364(2) 0.60904(13) 0.05699(6) 0.0244(3) Uani 1 1 d . . . . .
H29A H 0.711563 0.542072 0.075205 0.037 Uiso 1 1 calc GR . . . .
H29B H 0.872155 0.625121 0.045286 0.037 Uiso 1 1 calc GR . . . .
H29C H 0.643086 0.587902 0.024387 0.037 Uiso 1 1 calc GR . . . .
C30 C 0.9506(2) 0.82771(14) 0.14925(6) 0.0238(3) Uani 1 1 d . . . . .
H30A H 0.949789 0.909271 0.169326 0.036 Uiso 1 1 calc GR . . . .
H30B H 1.057418 0.832094 0.123795 0.036 Uiso 1 1 calc GR . . . .
H30C H 0.971943 0.781926 0.175882 0.036 Uiso 1 1 calc GR . . . .
C31 C 0.6366(2) 0.85980(13) 0.06842(6) 0.0221(3) Uani 1 1 d . . . . .
C32 C 0.8176(3) 0.90526(16) 0.03479(7) 0.0348(4) Uani 1 1 d . . . . .
H32A H 0.933132 0.949535 0.060606 0.052 Uiso 1 1 calc GR . . . .
H32B H 0.785362 0.958517 0.013357 0.052 Uiso 1 1 calc GR . . . .
H32C H 0.847569 0.836139 0.009405 0.052 Uiso 1 1 calc GR . . . .
C33 C 0.5971(3) 0.97062(14) 0.11075(7) 0.0314(4) Uani 1 1 d . . . . .
H33A H 0.483680 0.943179 0.131847 0.047 Uiso 1 1 calc GR . . . .
H33B H 0.568408 1.026933 0.090542 0.047 Uiso 1 1 calc GR . . . .
H33C H 0.714457 1.011134 0.136355 0.047 Uiso 1 1 calc GR . . . .
C34 C 0.4491(3) 0.79889(16) 0.02724(7) 0.0349(4) Uani 1 1 d . . . . .
H34A H 0.471957 0.729848 0.000066 0.052 Uiso 1 1 calc GR . . . .
H34B H 0.423213 0.857219 0.007852 0.052 Uiso 1 1 calc GR . . . .
H34C H 0.334739 0.771417 0.048008 0.052 Uiso 1 1 calc GR . . . .

loop_
_atom_site_aniso_label
_atom_site_aniso_U_11
_atom_site_aniso_U_22
_atom_site_aniso_U_33
_atom_site_aniso_U_23
_atom_site_aniso_U_13
_atom_site_aniso_U_12
S1 0.02156(19) 0.01705(16) 0.01957(17) 0.00544(12) 0.00024(13) 0.00135(13)
S2 0.0285(2) 0.02183(17) 0.01479(16) 0.00358(13) 0.00119(13) 0.00355(14)
Si1 0.0200(2) 0.01669(18) 0.01538(18) 0.00510(14) 0.00368(14) 0.00403(14)
O1 0.0307(6) 0.0204(5) 0.0195(5) 0.0048(4) 0.0029(4) 0.0011(4)
O2 0.0222(6) 0.0233(5) 0.0287(6) 0.0056(4) -0.0021(4) -0.0009(4)
O3 0.0345(6) 0.0291(6) 0.0191(5) 0.0061(4) 0.0011(4) -0.0043(5)
O4 0.0440(7) 0.0283(6) 0.0232(5) 0.0024(4) 0.0020(5) 0.0159(5)
O5 0.0244(6) 0.0353(6) 0.0180(5) 0.0048(4) 0.0060(4) 0.0063(5)
O6 0.0276(6) 0.0249(5) 0.0166(5) 0.0020(4) 0.0036(4) -0.0020(4)
N1 0.0192(6) 0.0170(5) 0.0227(6) 0.0064(5) 0.0023(5) 0.0030(5)
N2 0.0235(7) 0.0232(6) 0.0143(6) 0.0036(5) 0.0036(5) 0.0028(5)
C1 0.0199(7) 0.0152(6) 0.0197(7) 0.0063(5) 0.0006(5) 0.0042(5)
C2 0.0232(7) 0.0169(6) 0.0163(6) 0.0056(5) 0.0027(5) 0.0062(5)
C3 0.0209(7) 0.0172(6) 0.0170(6) 0.0065(5) 0.0028(5) 0.0059(5)
C4 0.0200(7) 0.0165(6) 0.0185(7) 0.0077(5) 0.0022(5) 0.0058(5)
C5 0.0226(8) 0.0225(7) 0.0155(6) 0.0056(5) 0.0035(5) 0.0041(6)
C6 0.0218(7) 0.0224(7) 0.0191(7) 0.0069(5) 0.0023(5) 0.0071(6)
C7 0.0219(7) 0.0198(6) 0.0169(6) 0.0075(5) 0.0023(5) 0.0076(5)
C8 0.0196(7) 0.0188(6) 0.0186(6) 0.0092(5) 0.0038(5) 0.0070(5)
C9 0.0214(7) 0.0194(6) 0.0221(7) 0.0105(5) 0.0036(5) 0.0070(5)
C10 0.0259(8) 0.0249(7) 0.0228(7) 0.0108(6) 0.0065(6) 0.0079(6)
C11 0.0280(9) 0.0298(8) 0.0310(8) 0.0158(6) 0.0122(6) 0.0113(6)
C12 0.0209(8) 0.0278(8) 0.0381(9) 0.0165(7) 0.0088(6) 0.0083(6)
C13 0.0219(8) 0.0221(7) 0.0341(8) 0.0110(6) 0.0023(6) 0.0052(6)
C14 0.0224(8) 0.0187(6) 0.0244(7) 0.0100(5) 0.0041(6) 0.0067(5)
C15 0.0225(7) 0.0143(6) 0.0219(7) 0.0048(5) 0.0008(5) 0.0008(5)
C16 0.0289(9) 0.0280(8) 0.0323(8) 0.0146(6) 0.0105(6) 0.0103(6)
C17 0.0380(10) 0.0307(8) 0.0291(8) 0.0167(7) 0.0086(7) 0.0107(7)
C18 0.0275(8) 0.0220(7) 0.0350(9) 0.0111(6) -0.0016(6) 0.0034(6)
C19 0.0246(8) 0.0253(8) 0.0399(9) 0.0106(7) 0.0061(7) 0.0094(6)
C20 0.0276(8) 0.0216(7) 0.0263(8) 0.0064(6) 0.0062(6) 0.0057(6)
C21 0.0404(11) 0.0480(11) 0.0512(11) 0.0275(9) 0.0000(9) 0.0159(9)
C22 0.0254(8) 0.0235(7) 0.0148(6) 0.0027(5) 0.0009(5) 0.0044(6)
C23 0.0271(8) 0.0288(8) 0.0220(7) 0.0033(6) 0.0045(6) 0.0064(6)
C24 0.0312(9) 0.0325(8) 0.0292(8) 0.0035(7) -0.0016(7) 0.0126(7)
C25 0.0447(10) 0.0305(8) 0.0197(7) 0.0050(6) -0.0034(7) 0.0107(7)
C26 0.0403(10) 0.0482(10) 0.0221(8) 0.0157(7) 0.0097(7) 0.0130(8)
C27 0.0279(9) 0.0426(9) 0.0225(8) 0.0118(7) 0.0069(6) 0.0120(7)
C28 0.0645(14) 0.0429(10) 0.0307(9) 0.0128(8) -0.0072(9) 0.0167(10)
C29 0.0282(8) 0.0238(7) 0.0215(7) 0.0041(6) 0.0043(6) 0.0086(6)
C30 0.0240(8) 0.0261(7) 0.0211(7) 0.0058(6) 0.0047(6) 0.0061(6)
C31 0.0278(8) 0.0189(7) 0.0208(7) 0.0081(5) 0.0041(6) 0.0051(6)
C32 0.0428(10) 0.0364(9) 0.0317(9) 0.0206(7) 0.0146(7) 0.0103(8)
C33 0.0476(11) 0.0241(8) 0.0285(8) 0.0112(6) 0.0083(7) 0.0156(7)
C34 0.0424(10) 0.0311(8) 0.0333(9) 0.0145(7) -0.0083(7) 0.0077(7)

loop_
_atom_type_symbol
_atom_type_description
_atom_type_scat_dispersion_real
_atom_type_scat_dispersion_imag
_atom_type_scat_source
C C 0.0181 0.0091 'International Tables Vol C Tables 4.2.6.8 and 6.1.1.4'
H H 0.0000 0.0000 'International Tables Vol C Tables 4.2.6.8 and 6.1.1.4'
N N 0.0311 0.0180 'International Tables Vol C Tables 4.2.6.8 and 6.1.1.4'
O O 0.0492 0.0322 'International Tables Vol C Tables 4.2.6.8 and 6.1.1.4'
S S 0.3331 0.5567 'International Tables Vol C Tables 4.2.6.8 and 6.1.1.4'
Si Si 0.2541 0.3302 'International Tables Vol C Tables 4.2.6.8 and 6.1.1.4'

loop_
_geom_angle_atom_site_label_1
_geom_angle_atom_site_label_2
_geom_angle_atom_site_label_3
_geom_angle
_geom_angle_site_symmetry_1
_geom_angle_site_symmetry_3
_geom_angle_publ_flag
O1 S1 N1 106.42(6) . . ?
O1 S1 C15 108.26(7) . . ?
O2 S1 O1 118.98(6) . . ?
O2 S1 N1 106.15(6) . . ?
O2 S1 C15 109.94(7) . . ?
N1 S1 C15 106.35(6) . . ?
O3 S2 N2 103.80(6) . . ?
O3 S2 C22 109.13(7) . . ?
O4 S2 O3 120.26(7) . . ?
O4 S2 N2 107.96(7) . . ?
O4 S2 C22 108.84(7) . . ?
N2 S2 C22 105.88(7) . . ?
C29 Si1 C3 111.59(6) . . ?
C29 Si1 C30 106.74(7) . . ?
C29 Si1 C31 111.05(7) . . ?
C30 Si1 C3 109.77(6) . . ?
C30 Si1 C31 108.09(7) . . ?
C31 Si1 C3 109.50(6) . . ?
C2 O6 H6 109.5 . . ?
C1 N1 S1 122.05(9) . . ?
C14 N1 S1 117.20(9) . . ?
C14 N1 C1 105.99(11) . . ?
C5 N2 S2 123.30(10) . . ?
C6 N2 S2 123.47(10) . . ?
C6 N2 C5 113.17(11) . . ?
C2 C1 N1 128.60(12) . . ?
C8 C1 N1 108.93(12) . . ?
C8 C1 C2 121.35(13) . . ?
O6 C2 C1 123.51(13) . . ?
O6 C2 C3 115.72(12) . . ?
C3 C2 C1 120.69(12) . . ?
C2 C3 Si1 118.42(10) . . ?
C4 C3 Si1 125.18(11) . . ?
C4 C3 C2 116.35(12) . . ?
C3 C4 C5 127.92(13) . . ?
C7 C4 C3 123.17(13) . . ?
C7 C4 C5 108.89(12) . . ?
N2 C5 C4 102.07(11) . . ?
N2 C5 H5A 111.4 . . ?
N2 C5 H5B 111.4 . . ?
C4 C5 H5A 111.4 . . ?
C4 C5 H5B 111.4 . . ?
H5A C5 H5B 109.2 . . ?
O5 C6 N2 124.04(13) . . ?
O5 C6 C7 130.60(14) . . ?
N2 C6 C7 105.36(12) . . ?
C4 C7 C6 110.35(13) . . ?
C4 C7 C8 120.22(13) . . ?
C8 C7 C6 129.42(13) . . ?
C1 C8 C9 108.11(12) . . ?
C7 C8 C1 118.06(13) . . ?
C7 C8 C9 133.30(13) . . ?
C10 C9 C8 132.91(14) . . ?
C10 C9 C14 119.61(14) . . ?
C14 C9 C8 107.32(12) . . ?
C9 C10 H10 120.6 . . ?
C11 C10 C9 118.89(15) . . ?
C11 C10 H10 120.6 . . ?
C10 C11 H11 119.6 . . ?
C10 C11 C12 120.81(15) . . ?
C12 C11 H11 119.6 . . ?
C11 C12 H12 119.4 . . ?
C13 C12 C11 121.13(15) . . ?
C13 C12 H12 119.4 . . ?
C12 C13 H13 121.1 . . ?
C12 C13 C14 117.78(15) . . ?
C14 C13 H13 121.1 . . ?
C9 C14 N1 109.58(12) . . ?
C13 C14 N1 128.57(14) . . ?
C13 C14 C9 121.76(14) . . ?
C16 C15 S1 119.16(12) . . ?
C20 C15 S1 119.76(11) . . ?
C20 C15 C16 121.07(14) . . ?
C15 C16 H16 120.5 . . ?
C17 C16 C15 118.97(15) . . ?
C17 C16 H16 120.5 . . ?
C16 C17 H17 119.4 . . ?
C16 C17 C18 121.17(15) . . ?
C18 C17 H17 119.4 . . ?
C17 C18 C21 120.87(16) . . ?
C19 C18 C17 118.54(14) . . ?
C19 C18 C21 120.60(16) . . ?
C18 C19 H19 119.3 . . ?
C18 C19 C20 121.48(15) . . ?
C20 C19 H19 119.3 . . ?
C15 C20 C19 118.76(14) . . ?
C15 C20 H20 120.6 . . ?
C19 C20 H20 120.6 . . ?
C18 C21 H21A 109.5 . . ?
C18 C21 H21B 109.5 . . ?
C18 C21 H21C 109.5 . . ?
H21A C21 H21B 109.5 . . ?
H21A C21 H21C 109.5 . . ?
H21B C21 H21C 109.5 . . ?
C23 C22 S2 119.08(11) . . ?
C23 C22 C27 121.18(14) . . ?
C27 C22 S2 119.73(12) . . ?
C22 C23 H23 120.6 . . ?
C24 C23 C22 118.75(15) . . ?
C24 C23 H23 120.6 . . ?
C23 C24 H24 119.2 . . ?
C23 C24 C25 121.57(16) . . ?
C25 C24 H24 119.2 . . ?
C24 C25 C26 118.40(15) . . ?
C24 C25 C28 120.89(17) . . ?
C26 C25 C28 120.71(17) . . ?
C25 C26 H26 119.3 . . ?
C27 C26 C25 121.35(16) . . ?
C27 C26 H26 119.3 . . ?
C22 C27 H27 120.6 . . ?
C26 C27 C22 118.71(16) . . ?
C26 C27 H27 120.6 . . ?
C25 C28 H28A 109.5 . . ?
C25 C28 H28B 109.5 . . ?
C25 C28 H28C 109.5 . . ?
H28A C28 H28B 109.5 . . ?
H28A C28 H28C 109.5 . . ?
H28B C28 H28C 109.5 . . ?
Si1 C29 H29A 109.5 . . ?
Si1 C29 H29B 109.5 . . ?
Si1 C29 H29C 109.5 . . ?
H29A C29 H29B 109.5 . . ?
H29A C29 H29C 109.5 . . ?
H29B C29 H29C 109.5 . . ?
Si1 C30 H30A 109.5 . . ?
Si1 C30 H30B 109.5 . . ?
Si1 C30 H30C 109.5 . . ?
H30A C30 H30B 109.5 . . ?
H30A C30 H30C 109.5 . . ?
H30B C30 H30C 109.5 . . ?
C32 C31 Si1 108.24(11) . . ?
C33 C31 Si1 110.19(10) . . ?
C33 C31 C32 108.84(13) . . ?
C34 C31 Si1 112.22(10) . . ?
C34 C31 C32 108.94(13) . . ?
C34 C31 C33 108.35(14) . . ?
C31 C32 H32A 109.5 . . ?
C31 C32 H32B 109.5 . . ?
C31 C32 H32C 109.5 . . ?
H32A C32 H32B 109.5 . . ?
H32A C32 H32C 109.5 . . ?
H32B C32 H32C 109.5 . . ?
C31 C33 H33A 109.5 . . ?
C31 C33 H33B 109.5 . . ?
C31 C33 H33C 109.5 . . ?
H33A C33 H33B 109.5 . . ?
H33A C33 H33C 109.5 . . ?
H33B C33 H33C 109.5 . . ?
C31 C34 H34A 109.5 . . ?
C31 C34 H34B 109.5 . . ?
C31 C34 H34C 109.5 . . ?
H34A C34 H34B 109.5 . . ?
H34A C34 H34C 109.5 . . ?
H34B C34 H34C 109.5 . . ?

loop_
_geom_bond_atom_site_label_1
_geom_bond_atom_site_label_2
_geom_bond_distance
_geom_bond_site_symmetry_2
_geom_bond_publ_flag
S1 O1 1.4353(11) . ?
S1 O2 1.4243(11) . ?
S1 N1 1.6845(12) . ?
S1 C15 1.7536(15) . ?
S2 O3 1.4313(12) . ?
S2 O4 1.4244(12) . ?
S2 N2 1.6652(12) . ?
S2 C22 1.7502(15) . ?
Si1 C3 1.9140(14) . ?
Si1 C29 1.8681(15) . ?
Si1 C30 1.8760(16) . ?
Si1 C31 1.9033(15) . ?
O5 C6 1.2150(17) . ?
O6 H6 0.8200 . ?
O6 C2 1.3455(17) . ?
N1 C1 1.4482(18) . ?
N1 C14 1.4403(18) . ?
N2 C5 1.4714(17) . ?
N2 C6 1.3973(19) . ?
C1 C2 1.4137(19) . ?
C1 C8 1.3990(19) . ?
C2 C3 1.4122(19) . ?
C3 C4 1.4024(19) . ?
C4 C5 1.5148(19) . ?
C4 C7 1.3934(19) . ?
C5 H5A 0.9700 . ?
C5 H5B 0.9700 . ?
C6 C7 1.4668(19) . ?
C7 C8 1.397(2) . ?
C8 C9 1.4547(19) . ?
C9 C10 1.400(2) . ?
C9 C14 1.401(2) . ?
C10 H10 0.9300 . ?
C10 C11 1.381(2) . ?
C11 H11 0.9300 . ?
C11 C12 1.399(2) . ?
C12 H12 0.9300 . ?
C12 C13 1.388(2) . ?
C13 H13 0.9300 . ?
C13 C14 1.390(2) . ?
C15 C16 1.389(2) . ?
C15 C20 1.383(2) . ?
C16 H16 0.9300 . ?
C16 C17 1.384(2) . ?
C17 H17 0.9300 . ?
C17 C18 1.389(2) . ?
C18 C19 1.386(2) . ?
C18 C21 1.512(2) . ?
C19 H19 0.9300 . ?
C19 C20 1.387(2) . ?
C20 H20 0.9300 . ?
C21 H21A 0.9600 . ?
C21 H21B 0.9600 . ?
C21 H21C 0.9600 . ?
C22 C23 1.386(2) . ?
C22 C27 1.387(2) . ?
C23 H23 0.9300 . ?
C23 C24 1.384(2) . ?
C24 H24 0.9300 . ?
C24 C25 1.385(2) . ?
C25 C26 1.390(3) . ?
C25 C28 1.506(2) . ?
C26 H26 0.9300 . ?
C26 C27 1.386(2) . ?
C27 H27 0.9300 . ?
C28 H28A 0.9600 . ?
C28 H28B 0.9600 . ?
C28 H28C 0.9600 . ?
C29 H29A 0.9600 . ?
C29 H29B 0.9600 . ?
C29 H29C 0.9600 . ?
C30 H30A 0.9600 . ?
C30 H30B 0.9600 . ?
C30 H30C 0.9600 . ?
C31 C32 1.537(2) . ?
C31 C33 1.533(2) . ?
C31 C34 1.532(2) . ?
C32 H32A 0.9600 . ?
C32 H32B 0.9600 . ?
C32 H32C 0.9600 . ?
C33 H33A 0.9600 . ?
C33 H33B 0.9600 . ?
C33 H33C 0.9600 . ?
C34 H34A 0.9600 . ?
C34 H34B 0.9600 . ?
C34 H34C 0.9600 . ?

loop_
_smtbx_masks_void_nr
_smtbx_masks_void_average_x
_smtbx_masks_void_average_y
_smtbx_masks_void_average_z
_smtbx_masks_void_volume
_smtbx_masks_void_count_electrons
_smtbx_masks_void_content
1 -0.551 0.500 0.500 304.4 95.4 ?
